data_7006087
loop_
_publ_author_name
'Aldous, David W.'
'Stephens, Nicholas F.'
'Lightfoot, Philip'

_publ_section_title
;
 The role of temperature in the solvothermal synthesis of hybrid
 vanadium oxyfluorides
;
_journal_issue 37
_journal_name_full 'Dalton Transactions'
_journal_page_first 4207
_journal_paper_doi 10.1039/b708889b
_journal_year 2007
_chemical_formula_moiety 'F20 O3 V5, 4(C4 H12 N2), 2(H2O)'
_chemical_formula_sum 'C16 H52 F20 N8 O5 V5'
_chemical_formula_weight 1071.31
_chemical_name_systematic
;
?
;
_space_group_IT_number 2
_symmetry_cell_setting triclinic
_symmetry_space_group_name_Hall '-P 1'
_symmetry_space_group_name_H-M 'P -1'
_atom_sites_solution_hydrogens geom
_atom_sites_solution_primary direct
_atom_sites_solution_secondary difmap
_audit_creation_method SHELXL-97
_cell_angle_alpha 86.675(2)
_cell_angle_beta 84.838(2)
_cell_angle_gamma 67.417(2)
_cell_formula_units_Z 2
_cell_length_a 11.7781(17)
_cell_length_b 12.5240(18)
_cell_length_c 13.3317(19)
_cell_measurement_temperature 150(2)
_cell_volume 1807.8(5)
_computing_cell_refinement 'Bruker SMART'
_computing_data_collection 'Bruker SMART'
_computing_data_reduction 'Bruker SMART'
_computing_molecular_graphics 'Bruker SHELXTL'
_computing_publication_material 'Bruker SHELXTL'
_computing_structure_refinement 'SHELXL-97 (Sheldrick, 1997)'
_computing_structure_solution 'SHELXL-97 (Sheldrick, 1997)'
_diffrn_ambient_temperature 150(2)
_diffrn_measured_fraction_theta_full 0.976
_diffrn_measured_fraction_theta_max 0.976
_diffrn_measurement_device_type 'Bruker SMART 1K CCD diffractometer'
_diffrn_measurement_method '\w rotation with narrow frames'
_diffrn_radiation_monochromator 'Silicon 111'
_diffrn_radiation_source 'SRS Daresbury Laboratories'
_diffrn_radiation_type synchrotron
_diffrn_radiation_wavelength 0.84600
_diffrn_reflns_av_R_equivalents 0.0346
_diffrn_reflns_av_sigmaI/netI 0.0620
_diffrn_reflns_limit_h_max 15
_diffrn_reflns_limit_h_min -14
_diffrn_reflns_limit_k_max 15
_diffrn_reflns_limit_k_min -15
_diffrn_reflns_limit_l_max 16
_diffrn_reflns_limit_l_min -17
_diffrn_reflns_number 13387
_diffrn_reflns_theta_full 33.11
_diffrn_reflns_theta_max 33.11
_diffrn_reflns_theta_min 3.99
_exptl_absorpt_coefficient_mu 2.463
_exptl_absorpt_correction_T_max 0
_exptl_absorpt_correction_T_min 0
_exptl_absorpt_correction_type none
_exptl_crystal_colour green
_exptl_crystal_density_diffrn 1.961
_exptl_crystal_density_method 'not measured'
_exptl_crystal_description needle
_exptl_crystal_F_000 1070.0
_exptl_crystal_size_max 0.100
_exptl_crystal_size_mid 0.030
_exptl_crystal_size_min 0.010
_refine_diff_density_max 2.063
_refine_diff_density_min -1.231
_refine_diff_density_rms 0.156
_refine_ls_extinction_method none
_refine_ls_goodness_of_fit_ref 1.019
_refine_ls_hydrogen_treatment constr
_refine_ls_matrix_type full
_refine_ls_number_parameters 481
_refine_ls_number_reflns 7374
_refine_ls_number_restraints 0
_refine_ls_restrained_S_all 1.019
_refine_ls_R_factor_all 0.0776
_refine_ls_R_factor_gt 0.0651
_refine_ls_shift/su_max 0.000
_refine_ls_shift/su_mean 0.000
_refine_ls_structure_factor_coef Fsqd
_refine_ls_weighting_details 'calc w=1/[\s^2^(Fo^2^)+(0.0856P)^2^+7.2189P] where P=(Fo^2^+2Fc^2^)/3'
_refine_ls_weighting_scheme calc
_refine_ls_wR_factor_gt 0.1668
_refine_ls_wR_factor_ref 0.1755
_reflns_number_gt 5955
_reflns_number_total 7374
_reflns_threshold_expression >2sigma(I)
_cod_data_source_file b708889b.txt
_cod_data_source_block III
_cod_database_code 7006087

loop_
_symmetry_equiv_pos_as_xyz
'x, y, z'
'-x, -y, -z'

loop_
_atom_site_label
_atom_site_type_symbol
_atom_site_fract_x
_atom_site_fract_y
_atom_site_fract_z
_atom_site_U_iso_or_equiv
_atom_site_adp_type
_atom_site_occupancy
_atom_site_symmetry_multiplicity
_atom_site_calc_flag
_atom_site_refinement_flags
_atom_site_disorder_assembly
_atom_site_disorder_group
V1 V 0.33346(8) 0.85663(7) 0.27611(6) 0.0121(2) Uani 1 1 d . . .
V2 V 0.13619(7) 0.67317(7) 0.25789(6) 0.00873(19) Uani 1 1 d . . .
V3 V -0.15626(7) 0.83045(7) 0.22600(6) 0.0112(2) Uani 1 1 d . . .
V4 V -0.33238(7) 0.63033(7) 0.22959(6) 0.00765(19) Uani 1 1 d . . .
V5 V -0.19895(8) 0.35192(7) 0.25412(6) 0.0128(2) Uani 1 1 d . . .
F1 F 0.4915(2) 0.7289(3) 0.2371(2) 0.0176(6) Uani 1 1 d . . .
F2 F 0.4191(3) 0.9597(3) 0.2748(3) 0.0284(8) Uani 1 1 d . . .
F3 F 0.3617(3) 0.8216(3) 0.4150(2) 0.0231(7) Uani 1 1 d . . .
F4 F 0.2501(3) 0.7439(2) 0.2830(2) 0.0166(6) Uani 1 1 d . . .
F5 F 0.3145(3) 0.8857(3) 0.1343(2) 0.0198(7) Uani 1 1 d . . .
F6 F 0.1807(3) 0.9735(3) 0.3079(2) 0.0211(7) Uani 1 1 d . . .
F7 F 0.1646(2) 0.6979(2) 0.1151(2) 0.0118(6) Uani 1 1 d . . .
F8 F 0.0771(3) 0.6887(2) 0.3963(2) 0.0121(6) Uani 1 1 d . . .
F9 F -0.0018(2) 0.8518(2) 0.2458(2) 0.0098(6) Uani 1 1 d . . .
F10 F -0.0214(2) 0.6620(2) 0.2333(2) 0.0090(5) Uani 1 1 d . . .
F11 F -0.1069(3) 0.8211(2) 0.0861(2) 0.0155(6) Uani 1 1 d . . .
F12 F -0.1821(2) 0.8115(2) 0.3694(2) 0.0129(6) Uani 1 1 d . . .
F13 F -0.2797(3) 0.7650(2) 0.2025(2) 0.0144(6) Uani 1 1 d . . .
F14 F -0.3320(3) 0.6503(3) 0.3675(2) 0.0156(6) Uani 1 1 d . . .
F15 F -0.3425(3) 0.6222(2) 0.0885(2) 0.0145(6) Uani 1 1 d . . .
F16 F -0.1665(2) 0.5183(2) 0.2275(2) 0.0120(6) Uani 1 1 d . . .
F17 F -0.3646(2) 0.4847(2) 0.2466(2) 0.0117(6) Uani 1 1 d . . .
F18 F -0.2057(3) 0.3928(2) 0.3916(2) 0.0146(6) Uani 1 1 d . . .
F19 F -0.0275(3) 0.2773(3) 0.2509(3) 0.0274(8) Uani 1 1 d . . .
F20 F -0.1861(3) 0.3575(2) 0.1092(2) 0.0158(6) Uani 1 1 d . . .
O1 O 0.2234(3) 0.5358(3) 0.2611(3) 0.0129(7) Uani 1 1 d . . .
O2 O -0.2575(3) 0.9702(3) 0.2206(3) 0.0150(7) Uani 1 1 d . . .
O3 O -0.2503(4) 0.2490(3) 0.2744(3) 0.0209(8) Uani 1 1 d . . .
N1 N 0.9107(4) 0.0704(4) 0.9329(3) 0.0139(9) Uani 1 1 d . . .
H11 H 0.8378 0.0898 0.9059 0.017 Uiso 1 1 calc R . .
H12 H 0.9472 0.1174 0.9050 0.017 Uiso 1 1 calc R . .
C1 C 0.8882(5) 0.0885(4) 1.0446(4) 0.0149(10) Uani 1 1 d . . .
H1C H 0.8423 0.0433 1.0744 0.018 Uiso 1 1 calc R . .
H1D H 0.8397 0.1695 1.0574 0.018 Uiso 1 1 calc R . .
C2 C 0.9902(5) -0.0522(4) 0.9084(4) 0.0152(10) Uani 1 1 d . . .
H2A H 1.0049 -0.0595 0.8359 0.018 Uiso 1 1 calc R . .
H2B H 0.9481 -0.1025 0.9334 0.018 Uiso 1 1 calc R . .
N2 N 0.9200(4) 0.5582(4) 0.4212(3) 0.0143(9) Uani 1 1 d . . .
H21 H 0.8591 0.5637 0.3825 0.017 Uiso 1 1 calc R . .
H22 H 0.9451 0.6164 0.4029 0.017 Uiso 1 1 calc R . .
C3 C 1.0246(5) 0.4457(4) 0.4042(4) 0.0151(10) Uani 1 1 d . . .
H3A H 1.0558 0.4417 0.3341 0.018 Uiso 1 1 calc R . .
H3B H 0.9957 0.3832 0.4185 0.018 Uiso 1 1 calc R . .
C4 C 0.8721(5) 0.5694(5) 0.5294(4) 0.0150(10) Uani 1 1 d . . .
H4A H 0.8379 0.5112 0.5476 0.018 Uiso 1 1 calc R . .
H4B H 0.8069 0.6449 0.5395 0.018 Uiso 1 1 calc R . .
N3 N 0.5987(4) 0.3870(4) 0.4991(3) 0.0190(10) Uani 1 1 d . . .
H31 H 0.6570 0.3986 0.4567 0.023 Uiso 1 1 calc R . .
H32 H 0.6283 0.3125 0.5205 0.023 Uiso 1 1 calc R . .
C5 C 0.5705(5) 0.4640(5) 0.5876(4) 0.0187(11) Uani 1 1 d . . .
H5A H 0.6458 0.4501 0.6196 0.022 Uiso 1 1 calc R . .
H5B H 0.5139 0.4459 0.6365 0.022 Uiso 1 1 calc R . .
C6 C 0.4858(5) 0.4111(5) 0.4450(4) 0.0210(12) Uani 1 1 d . . .
H6A H 0.4261 0.3913 0.4889 0.025 Uiso 1 1 calc R . .
H6B H 0.5068 0.3631 0.3863 0.025 Uiso 1 1 calc R . .
N4 N 0.0293(4) 0.5970(4) 0.0217(3) 0.0147(9) Uani 1 1 d . . .
H41 H 0.0846 0.5958 -0.0298 0.018 Uiso 1 1 calc R . .
H42 H 0.0196 0.6564 0.0610 0.018 Uiso 1 1 calc R . .
C7 C 0.0763(5) 0.4861(5) 0.0815(4) 0.0168(11) Uani 1 1 d . . .
H7A H 0.0190 0.4893 0.1393 0.020 Uiso 1 1 calc R . .
H7B H 0.1551 0.4757 0.1061 0.020 Uiso 1 1 calc R . .
C8 C -0.0914(5) 0.6141(4) -0.0183(4) 0.0158(10) Uani 1 1 d . . .
H8A H -0.1526 0.6204 0.0372 0.019 Uiso 1 1 calc R . .
H8B H -0.1198 0.6852 -0.0586 0.019 Uiso 1 1 calc R . .
N5 N 0.4212(4) 0.0751(4) 0.5768(3) 0.0200(10) Uani 1 1 d . . .
H51 H 0.3454 0.1164 0.6045 0.024 Uiso 1 1 calc R . .
H52 H 0.4767 0.0837 0.6144 0.024 Uiso 1 1 calc R . .
C9 C 0.4354(5) 0.1195(5) 0.4736(4) 0.0235(12) Uani 1 1 d . . .
H9A H 0.4263 0.1997 0.4758 0.028 Uiso 1 1 calc R . .
H9B H 0.3712 0.1164 0.4345 0.028 Uiso 1 1 calc R . .
C10 C 0.4393(5) -0.0488(5) 0.5769(5) 0.0283(13) Uani 1 1 d . . .
H10A H 0.3751 -0.0575 0.5414 0.034 Uiso 1 1 calc R . .
H10B H 0.4333 -0.0770 0.6458 0.034 Uiso 1 1 calc R . .
N6 N 0.3689(4) 0.5461(4) 0.0179(3) 0.0183(10) Uani 1 1 d . . .
H61 H 0.3476 0.5072 -0.0268 0.022 Uiso 1 1 calc R . .
H62 H 0.2993 0.5935 0.0510 0.022 Uiso 1 1 calc R . .
C11 C 0.4482(5) 0.4625(5) 0.0911(4) 0.0205(11) Uani 1 1 d . . .
H11A H 0.4049 0.4166 0.1242 0.025 Uiso 1 1 calc R . .
H11B H 0.4668 0.5042 0.1422 0.025 Uiso 1 1 calc R . .
C12 C 0.4332(5) 0.6160(5) -0.0366(5) 0.0229(12) Uani 1 1 d . . .
H12A H 0.4514 0.6621 0.0108 0.027 Uiso 1 1 calc R . .
H12B H 0.3801 0.6683 -0.0848 0.027 Uiso 1 1 calc R . .
N7 N 0.0134(5) 0.9106(4) 0.4348(3) 0.0203(10) Uani 1 1 d . . .
H71 H -0.0057 0.8516 0.4170 0.024 Uiso 1 1 calc R . .
H72 H 0.0702 0.9183 0.3882 0.024 Uiso 1 1 calc R . .
C13 C -0.0989(5) 1.0186(5) 0.4358(4) 0.0223(12) Uani 1 1 d . . .
H13A H -0.1624 1.0098 0.4832 0.027 Uiso 1 1 calc R . .
H13B H -0.1302 1.0346 0.3694 0.027 Uiso 1 1 calc R . .
C14 C -0.0669(5) 1.1175(4) 0.4661(4) 0.0218(12) Uani 1 1 d . . .
H14A H -0.0081 1.1301 0.4160 0.026 Uiso 1 1 calc R . .
H14B H -0.1405 1.1878 0.4703 0.026 Uiso 1 1 calc R . .
N8 N 0.4555(7) 0.0535(9) -0.0891(5) 0.105(4) Uani 1 1 d . . .
H81 H 0.3946 0.0806 -0.1313 0.126 Uiso 1 1 calc R . .
H82 H 0.5196 0.0697 -0.1173 0.126 Uiso 1 1 calc R . .
C15 C 0.4116(7) 0.1146(6) 0.0090(6) 0.058(3) Uani 1 1 d . . .
H15A H 0.3941 0.1965 -0.0014 0.069 Uiso 1 1 calc R . .
H15B H 0.3366 0.1056 0.0365 0.069 Uiso 1 1 calc R . .
C16 C 0.5089(8) 0.0636(10) 0.0785(8) 0.080(4) Uani 1 1 d . . .
H16A H 0.5798 0.0816 0.0539 0.096 Uiso 1 1 calc R . .
H16B H 0.4797 0.0981 0.1439 0.096 Uiso 1 1 calc R . .
O4 O 0.3571(8) 0.2757(7) 0.2619(6) 0.099(3) Uiso 1 1 d . . .
O5A O 0.1958(8) 0.1901(8) 0.3031(7) 0.0308(19) Uiso 0.50 1 d P . .
O5B O 0.2102(9) 0.1826(8) 0.2269(7) 0.036(2) Uiso 0.50 1 d P . .

loop_
_atom_site_aniso_label
_atom_site_aniso_U_11
_atom_site_aniso_U_22
_atom_site_aniso_U_33
_atom_site_aniso_U_23
_atom_site_aniso_U_13
_atom_site_aniso_U_12
V1 0.0125(4) 0.0082(4) 0.0150(4) 0.0027(3) -0.0061(3) -0.0025(3)
V2 0.0073(4) 0.0075(4) 0.0099(4) -0.0002(3) -0.0012(3) -0.0011(3)
V3 0.0088(4) 0.0153(4) 0.0096(4) 0.0012(3) -0.0006(3) -0.0050(3)
V4 0.0059(4) 0.0057(4) 0.0100(4) 0.0010(3) -0.0029(3) -0.0003(3)
V5 0.0153(4) 0.0066(4) 0.0125(4) -0.0003(3) -0.0027(3) 0.0007(3)
F1 0.0073(14) 0.0149(15) 0.0249(17) -0.0014(12) -0.0021(12) 0.0024(12)
F2 0.0227(17) 0.0177(17) 0.051(2) 0.0060(15) -0.0144(16) -0.0131(15)
F3 0.0331(18) 0.0141(16) 0.0162(16) -0.0014(12) -0.0123(14) 0.0000(14)
F4 0.0122(14) 0.0150(15) 0.0253(16) 0.0014(12) -0.0042(12) -0.0078(12)
F5 0.0144(15) 0.0251(17) 0.0119(15) 0.0039(12) -0.0013(12) 0.0009(13)
F6 0.0160(15) 0.0104(15) 0.0273(17) 0.0000(12) 0.0008(13) 0.0049(12)
F7 0.0115(14) 0.0088(13) 0.0110(14) -0.0006(11) 0.0010(11) 0.0001(11)
F8 0.0154(14) 0.0079(13) 0.0118(14) -0.0007(10) -0.0016(11) -0.0027(12)
F9 0.0082(13) 0.0074(13) 0.0134(14) -0.0017(10) 0.0000(11) -0.0022(11)
F10 0.0066(13) 0.0052(13) 0.0148(14) -0.0010(10) -0.0006(10) -0.0017(11)
F11 0.0226(16) 0.0099(14) 0.0115(14) -0.0009(11) 0.0017(12) -0.0040(12)
F12 0.0090(13) 0.0143(14) 0.0111(14) -0.0014(11) 0.0011(11) 0.0001(12)
F13 0.0152(14) 0.0134(15) 0.0172(15) 0.0039(11) -0.0040(12) -0.0084(12)
F14 0.0151(15) 0.0160(15) 0.0147(15) -0.0002(12) -0.0016(12) -0.0050(12)
F15 0.0195(15) 0.0141(15) 0.0114(14) 0.0026(11) -0.0054(12) -0.0074(12)
F16 0.0087(13) 0.0120(14) 0.0153(14) 0.0021(11) -0.0009(11) -0.0042(11)
F17 0.0092(13) 0.0084(13) 0.0173(15) 0.0001(11) -0.0012(11) -0.0033(11)
F18 0.0143(14) 0.0164(15) 0.0108(14) 0.0022(11) -0.0041(11) -0.0030(12)
F19 0.0136(15) 0.0211(17) 0.038(2) -0.0087(15) -0.0065(14) 0.0066(13)
F20 0.0179(15) 0.0155(15) 0.0135(14) -0.0027(11) -0.0003(12) -0.0057(13)
O1 0.0097(16) 0.0050(16) 0.0212(19) -0.0009(13) -0.0009(14) 0.0003(13)
O2 0.0185(18) 0.0041(16) 0.0182(18) -0.0012(13) 0.0026(15) -0.0003(14)
O3 0.028(2) 0.0129(19) 0.025(2) 0.0048(15) -0.0060(17) -0.0110(17)
N1 0.010(2) 0.010(2) 0.018(2) 0.0078(16) -0.0027(17) 0.0003(17)
C1 0.012(2) 0.009(2) 0.017(3) 0.0017(19) 0.001(2) 0.003(2)
C2 0.019(3) 0.007(2) 0.018(3) -0.0050(19) -0.003(2) -0.003(2)
N2 0.011(2) 0.017(2) 0.015(2) 0.0053(17) -0.0075(17) -0.0056(18)
C3 0.014(2) 0.012(2) 0.016(3) -0.0013(19) -0.002(2) -0.001(2)
C4 0.010(2) 0.016(3) 0.016(3) 0.005(2) -0.0013(19) -0.003(2)
N3 0.013(2) 0.015(2) 0.021(2) 0.0084(18) 0.0015(18) 0.0012(18)
C5 0.015(3) 0.026(3) 0.013(3) 0.002(2) -0.002(2) -0.006(2)
C6 0.023(3) 0.023(3) 0.019(3) 0.002(2) -0.001(2) -0.012(2)
N4 0.018(2) 0.013(2) 0.017(2) -0.0064(17) -0.0012(17) -0.0090(18)
C7 0.014(2) 0.021(3) 0.016(3) -0.002(2) -0.002(2) -0.008(2)
C8 0.014(2) 0.014(2) 0.018(3) 0.001(2) 0.000(2) -0.003(2)
N5 0.009(2) 0.026(3) 0.020(2) -0.0148(19) 0.0020(17) 0.0013(19)
C9 0.016(3) 0.021(3) 0.026(3) -0.004(2) 0.003(2) 0.001(2)
C10 0.020(3) 0.029(3) 0.031(3) -0.006(3) 0.009(2) -0.005(3)
N6 0.008(2) 0.019(2) 0.025(2) -0.0111(19) -0.0031(18) 0.0004(18)
C11 0.010(2) 0.023(3) 0.026(3) -0.002(2) -0.001(2) -0.004(2)
C12 0.011(3) 0.016(3) 0.037(3) -0.003(2) -0.005(2) 0.000(2)
N7 0.036(3) 0.009(2) 0.016(2) -0.0057(17) -0.001(2) -0.008(2)
C13 0.012(2) 0.033(3) 0.016(3) -0.004(2) -0.004(2) -0.001(2)
C14 0.031(3) 0.008(2) 0.015(3) 0.0021(19) -0.005(2) 0.007(2)
N8 0.044(4) 0.155(9) 0.028(4) 0.015(5) -0.008(3) 0.058(5)
C15 0.044(5) 0.026(4) 0.066(5) 0.025(4) 0.036(4) 0.015(3)
C16 0.031(4) 0.115(9) 0.098(8) -0.076(7) 0.012(5) -0.026(6)

loop_
_atom_type_symbol
_atom_type_description
_atom_type_scat_dispersion_real
_atom_type_scat_dispersion_imag
_atom_type_scat_source
V V 0.3005 0.5294 'International Tables Vol C Tables 4.2.6.8 and 6.1.1.4'
O O 0.0106 0.0060 'International Tables Vol C Tables 4.2.6.8 and 6.1.1.4'
F F 0.0171 0.0103 'International Tables Vol C Tables 4.2.6.8 and 6.1.1.4'
C C 0.0033 0.0016 'International Tables Vol C Tables 4.2.6.8 and 6.1.1.4'
N N 0.0061 0.0033 'International Tables Vol C Tables 4.2.6.8 and 6.1.1.4'
H H 0.0000 0.0000 'International Tables Vol C Tables 4.2.6.8 and 6.1.1.4'

loop_
_geom_angle_atom_site_label_1
_geom_angle_atom_site_label_2
_geom_angle_atom_site_label_3
_geom_angle
_geom_angle_site_symmetry_1
_geom_angle_site_symmetry_3
_geom_angle_publ_flag
F6 V1 F3 91.72(14) . . ?
F6 V1 F2 93.00(15) . . ?
F3 V1 F2 89.41(15) . . ?
F6 V1 F5 91.59(13) . . ?
F3 V1 F5 176.68(14) . . ?
F2 V1 F5 90.07(15) . . ?
F6 V1 F1 176.83(14) . . ?
F3 V1 F1 90.34(13) . . ?
F2 V1 F1 89.43(14) . . ?
F5 V1 F1 86.38(13) . . ?
F6 V1 F4 88.71(13) . . ?
F3 V1 F4 87.98(13) . . ?
F2 V1 F4 176.92(14) . . ?
F5 V1 F4 92.44(13) . . ?
F1 V1 F4 88.95(13) . . ?
O1 V2 F8 98.34(15) . . ?
O1 V2 F4 102.17(15) . . ?
F8 V2 F4 89.65(13) . . ?
O1 V2 F7 96.44(15) . . ?
F8 V2 F7 165.08(12) . . ?
F4 V2 F7 89.26(13) . . ?
O1 V2 F10 99.19(14) . . ?
F8 V2 F10 86.15(12) . . ?
F4 V2 F10 158.60(12) . . ?
F7 V2 F10 89.46(12) . . ?
O1 V2 F9 171.92(14) . . ?
F8 V2 F9 82.81(11) . . ?
F4 V2 F9 85.81(11) . . ?
F7 V2 F9 82.27(11) . . ?
F10 V2 F9 72.86(10) . . ?
O2 V3 F11 95.57(15) . . ?
O2 V3 F12 95.14(15) . . ?
F11 V3 F12 169.22(13) . . ?
O2 V3 F13 94.53(15) . . ?
F11 V3 F13 89.46(13) . . ?
F12 V3 F13 90.95(12) . . ?
O2 V3 F9 100.88(15) . . ?
F11 V3 F9 87.10(12) . . ?
F12 V3 F9 89.65(12) . . ?
F13 V3 F9 164.46(12) . . ?
O2 V3 F10 176.05(15) . . ?
F11 V3 F10 84.08(12) . . ?
F12 V3 F10 85.15(11) . . ?
F13 V3 F10 89.40(11) . . ?
F9 V3 F10 75.18(11) . . ?
F14 V4 F15 175.42(13) . . ?
F14 V4 F16 90.56(12) . . ?
F15 V4 F16 93.56(12) . . ?
F14 V4 F1 88.78(13) . 1_455 ?
F15 V4 F1 87.38(13) . 1_455 ?
F16 V4 F1 172.83(12) . 1_455 ?
F14 V4 F17 95.14(12) . . ?
F15 V4 F17 87.56(12) . . ?
F16 V4 F17 79.91(11) . . ?
F1 V4 F17 93.04(12) 1_455 . ?
F14 V4 F13 88.48(12) . . ?
F15 V4 F13 89.25(12) . . ?
F16 V4 F13 93.73(12) . . ?
F1 V4 F13 93.38(12) 1_455 . ?
F17 V4 F13 172.69(12) . . ?
O3 V5 F19 104.73(18) . . ?
O3 V5 F18 97.91(16) . . ?
F19 V5 F18 90.93(14) . . ?
O3 V5 F20 99.95(16) . . ?
F19 V5 F20 88.81(14) . . ?
F18 V5 F20 161.60(13) . . ?
O3 V5 F17 97.34(16) . . ?
F19 V5 F17 157.93(14) . . ?
F18 V5 F17 86.46(12) . . ?
F20 V5 F17 86.90(12) . . ?
O3 V5 F16 168.87(16) . . ?
F19 V5 F16 86.39(13) . . ?
F18 V5 F16 81.04(11) . . ?
F20 V5 F16 80.58(11) . . ?
F17 V5 F16 71.56(10) . . ?
V4 F1 V1 160.47(18) 1_655 . ?
V2 F4 V1 160.54(17) . . ?
V3 F9 V2 103.76(12) . . ?
V2 F10 V3 108.15(12) . . ?
V3 F13 V4 145.77(16) . . ?
V4 F16 V5 101.25(12) . . ?
V4 F17 V5 107.15(12) . . ?
C2 N1 C1 112.2(4) . . ?
C2 N1 H11 109.2 . . ?
C1 N1 H11 109.2 . . ?
C2 N1 H12 109.2 . . ?
C1 N1 H12 109.2 . . ?
H11 N1 H12 107.9 . . ?
N1 C1 C2 109.8(4) . 2_757 ?
N1 C1 H1C 109.7 . . ?
C2 C1 H1C 109.7 2_757 . ?
N1 C1 H1D 109.7 . . ?
C2 C1 H1D 109.7 2_757 . ?
H1C C1 H1D 108.2 . . ?
N1 C2 C1 110.5(4) . 2_757 ?
N1 C2 H2A 109.6 . . ?
C1 C2 H2A 109.6 2_757 . ?
N1 C2 H2B 109.6 . . ?
C1 C2 H2B 109.6 2_757 . ?
H2A C2 H2B 108.1 . . ?
C3 N2 C4 111.0(4) . . ?
C3 N2 H21 109.4 . . ?
C4 N2 H21 109.4 . . ?
C3 N2 H22 109.4 . . ?
C4 N2 H22 109.4 . . ?
H21 N2 H22 108.0 . . ?
N2 C3 C4 111.4(4) . 2_766 ?
N2 C3 H3A 109.4 . . ?
C4 C3 H3A 109.4 2_766 . ?
N2 C3 H3B 109.4 . . ?
C4 C3 H3B 109.4 2_766 . ?
H3A C3 H3B 108.0 . . ?
N2 C4 C3 110.0(4) . 2_766 ?
N2 C4 H4A 109.7 . . ?
C3 C4 H4A 109.7 2_766 . ?
N2 C4 H4B 109.7 . . ?
C3 C4 H4B 109.7 2_766 . ?
H4A C4 H4B 108.2 . . ?
C6 N3 C5 110.7(4) . . ?
C6 N3 H31 109.5 . . ?
C5 N3 H31 109.5 . . ?
C6 N3 H32 109.5 . . ?
C5 N3 H32 109.5 . . ?
H31 N3 H32 108.1 . . ?
N3 C5 C6 110.8(4) . 2_666 ?
N3 C5 H5A 109.5 . . ?
C6 C5 H5A 109.5 2_666 . ?
N3 C5 H5B 109.5 . . ?
C6 C5 H5B 109.5 2_666 . ?
H5A C5 H5B 108.1 . . ?
N3 C6 C5 111.3(4) . 2_666 ?
N3 C6 H6A 109.4 . . ?
C5 C6 H6A 109.4 2_666 . ?
N3 C6 H6B 109.4 . . ?
C5 C6 H6B 109.4 2_666 . ?
H6A C6 H6B 108.0 . . ?
C7 N4 C8 110.5(4) . . ?
C7 N4 H41 109.6 . . ?
C8 N4 H41 109.6 . . ?
C7 N4 H42 109.6 . . ?
C8 N4 H42 109.6 . . ?
H41 N4 H42 108.1 . . ?
N4 C7 C8 110.7(4) . 2_565 ?
N4 C7 H7A 109.5 . . ?
C8 C7 H7A 109.5 2_565 . ?
N4 C7 H7B 109.5 . . ?
C8 C7 H7B 109.5 2_565 . ?
H7A C7 H7B 108.1 . . ?
C7 C8 N4 109.7(4) 2_565 . ?
C7 C8 H8A 109.7 2_565 . ?
N4 C8 H8A 109.7 . . ?
C7 C8 H8B 109.7 2_565 . ?
N4 C8 H8B 109.7 . . ?
H8A C8 H8B 108.2 . . ?
C9 N5 C10 111.1(4) . . ?
C9 N5 H51 109.4 . . ?
C10 N5 H51 109.4 . . ?
C9 N5 H52 109.4 . . ?
C10 N5 H52 109.4 . . ?
H51 N5 H52 108.0 . . ?
N5 C9 C10 110.8(5) . 2_656 ?
N5 C9 H9A 109.5 . . ?
C10 C9 H9A 109.5 2_656 . ?
N5 C9 H9B 109.5 . . ?
C10 C9 H9B 109.5 2_656 . ?
H9A C9 H9B 108.1 . . ?
N5 C10 C9 110.3(5) . 2_656 ?
N5 C10 H10A 109.6 . . ?
C9 C10 H10A 109.6 2_656 . ?
N5 C10 H10B 109.6 . . ?
C9 C10 H10B 109.6 2_656 . ?
H10A C10 H10B 108.1 . . ?
C12 N6 C11 111.5(4) . . ?
C12 N6 H61 109.3 . . ?
C11 N6 H61 109.3 . . ?
C12 N6 H62 109.3 . . ?
C11 N6 H62 109.3 . . ?
H61 N6 H62 108.0 . . ?
N6 C11 C12 109.8(5) . 2_665 ?
N6 C11 H11A 109.7 . . ?
C12 C11 H11A 109.7 2_665 . ?
N6 C11 H11B 109.7 . . ?
C12 C11 H11B 109.7 2_665 . ?
H11A C11 H11B 108.2 . . ?
N6 C12 C11 110.1(4) . 2_665 ?
N6 C12 H12A 109.6 . . ?
C11 C12 H12A 109.6 2_665 . ?
N6 C12 H12B 109.6 . . ?
C11 C12 H12B 109.6 2_665 . ?
H12A C12 H12B 108.2 . . ?
C14 N7 C13 112.5(4) 2_576 . ?
C14 N7 H71 109.1 2_576 . ?
C13 N7 H71 109.1 . . ?
C14 N7 H72 109.1 2_576 . ?
C13 N7 H72 109.1 . . ?
H71 N7 H72 107.8 . . ?
N7 C13 C14 109.1(4) . . ?
N7 C13 H13A 109.9 . . ?
C14 C13 H13A 109.9 . . ?
N7 C13 H13B 109.9 . . ?
C14 C13 H13B 109.9 . . ?
H13A C13 H13B 108.3 . . ?
N7 C14 C13 109.3(4) 2_576 . ?
N7 C14 H14A 109.8 2_576 . ?
C13 C14 H14A 109.8 . . ?
N7 C14 H14B 109.8 2_576 . ?
C13 C14 H14B 109.8 . . ?
H14A C14 H14B 108.3 . . ?
C16 N8 C15 113.0(7) 2_655 . ?
C16 N8 H81 109.0 2_655 . ?
C15 N8 H81 109.0 . . ?
C16 N8 H82 109.0 2_655 . ?
C15 N8 H82 109.0 . . ?
H81 N8 H82 107.8 . . ?
C16 C15 N8 108.0(6) . . ?
C16 C15 H15A 110.1 . . ?
N8 C15 H15A 110.1 . . ?
C16 C15 H15B 110.1 . . ?
N8 C15 H15B 110.1 . . ?
H15A C15 H15B 108.4 . . ?
N8 C16 C15 112.6(8) 2_655 . ?
N8 C16 H16A 109.1 2_655 . ?
C15 C16 H16A 109.1 . . ?
N8 C16 H16B 109.1 2_655 . ?
C15 C16 H16B 109.1 . . ?
H16A C16 H16B 107.8 . . ?

loop_
_geom_bond_atom_site_label_1
_geom_bond_atom_site_label_2
_geom_bond_distance
_geom_bond_site_symmetry_2
_geom_bond_publ_flag
V1 F6 1.864(3) . ?
V1 F3 1.907(3) . ?
V1 F2 1.918(3) . ?
V1 F5 1.921(3) . ?
V1 F1 1.982(3) . ?
V1 F4 2.000(3) . ?
V2 O1 1.631(3) . ?
V2 F8 1.906(3) . ?
V2 F4 1.930(3) . ?
V2 F7 1.930(3) . ?
V2 F10 1.972(3) . ?
V2 F9 2.210(3) . ?
V3 O2 1.699(3) . ?
V3 F11 1.899(3) . ?
V3 F12 1.924(3) . ?
V3 F13 1.978(3) . ?
V3 F9 1.979(3) . ?
V3 F10 2.101(3) . ?
V4 F14 1.870(3) . ?
V4 F15 1.907(3) . ?
V4 F16 1.917(3) . ?
V4 F1 1.961(3) 1_455 ?
V4 F17 1.997(3) . ?
V4 F13 2.013(3) . ?
V5 O3 1.621(4) . ?
V5 F19 1.869(3) . ?
V5 F18 1.918(3) . ?
V5 F20 1.924(3) . ?
V5 F17 2.027(3) . ?
V5 F16 2.262(3) . ?
F1 V4 1.961(3) 1_655 ?
N1 C2 1.497(6) . ?
N1 C1 1.503(6) . ?
N1 H11 0.9000 . ?
N1 H12 0.9000 . ?
C1 C2 1.510(7) 2_757 ?
C1 H1C 0.9700 . ?
C1 H1D 0.9700 . ?
C2 C1 1.510(7) 2_757 ?
C2 H2A 0.9700 . ?
C2 H2B 0.9700 . ?
N2 C3 1.486(6) . ?
N2 C4 1.495(6) . ?
N2 H21 0.9000 . ?
N2 H22 0.9000 . ?
C3 C4 1.516(7) 2_766 ?
C3 H3A 0.9700 . ?
C3 H3B 0.9700 . ?
C4 C3 1.516(7) 2_766 ?
C4 H4A 0.9700 . ?
C4 H4B 0.9700 . ?
N3 C6 1.489(7) . ?
N3 C5 1.498(7) . ?
N3 H31 0.9000 . ?
N3 H32 0.9000 . ?
C5 C6 1.501(8) 2_666 ?
C5 H5A 0.9700 . ?
C5 H5B 0.9700 . ?
C6 C5 1.501(8) 2_666 ?
C6 H6A 0.9700 . ?
C6 H6B 0.9700 . ?
N4 C7 1.493(7) . ?
N4 C8 1.498(6) . ?
N4 H41 0.9000 . ?
N4 H42 0.9000 . ?
C7 C8 1.497(7) 2_565 ?
C7 H7A 0.9700 . ?
C7 H7B 0.9700 . ?
C8 C7 1.497(7) 2_565 ?
C8 H8A 0.9700 . ?
C8 H8B 0.9700 . ?
N5 C9 1.474(7) . ?
N5 C10 1.483(8) . ?
N5 H51 0.9000 . ?
N5 H52 0.9000 . ?
C9 C10 1.518(7) 2_656 ?
C9 H9A 0.9700 . ?
C9 H9B 0.9700 . ?
C10 C9 1.518(7) 2_656 ?
C10 H10A 0.9700 . ?
C10 H10B 0.9700 . ?
N6 C12 1.486(7) . ?
N6 C11 1.488(7) . ?
N6 H61 0.9000 . ?
N6 H62 0.9000 . ?
C11 C12 1.513(7) 2_665 ?
C11 H11A 0.9700 . ?
C11 H11B 0.9700 . ?
C12 C11 1.513(7) 2_665 ?
C12 H12A 0.9700 . ?
C12 H12B 0.9700 . ?
N7 C14 1.480(7) 2_576 ?
N7 C13 1.484(7) . ?
N7 H71 0.9000 . ?
N7 H72 0.9000 . ?
C13 C14 1.510(8) . ?
C13 H13A 0.9700 . ?
C13 H13B 0.9700 . ?
C14 N7 1.480(7) 2_576 ?
C14 H14A 0.9700 . ?
C14 H14B 0.9700 . ?
N8 C16 1.364(15) 2_655 ?
N8 C15 1.502(11) . ?
N8 H81 0.9000 . ?
N8 H82 0.9000 . ?
C15 C16 1.463(13) . ?
C15 H15A 0.9700 . ?
C15 H15B 0.9700 . ?
C16 N8 1.364(15) 2_655 ?
C16 H16A 0.9700 . ?
C16 H16B 0.9700 . ?
O5A O5B 1.019(11) . ?

loop_
_geom_hbond_atom_site_label_D
_geom_hbond_atom_site_label_H
_geom_hbond_atom_site_label_A
_geom_hbond_distance_DH
_geom_hbond_distance_HA
_geom_hbond_distance_DA
_geom_hbond_angle_DHA
_geom_hbond_site_symmetry_A
N4 H42 F11 0.90 2.05 2.786(5) 137.7 .
N4 H42 F7 0.90 2.16 2.788(5) 126.5 .
N4 H42 F10 0.90 2.30 2.927(5) 126.2 .
N6 H62 F7 0.90 1.80 2.701(5) 175.3 .
N7 H71 F8 0.90 1.92 2.654(5) 137.7 .
N7 H72 F6 0.90 1.92 2.793(6) 164.2 .
N1 H11 F5 0.90 1.83 2.718(5) 171.3 2_666
N1 H12 F9 0.90 2.11 2.802(5) 132.5 2_666
N1 H12 F7 0.90 2.19 2.743(5) 118.9 2_666
N3 H32 F3 0.90 1.81 2.677(5) 161.2 2_666
N5 H52 F2 0.90 1.92 2.754(6) 152.4 2_666
N2 H21 F14 0.90 2.11 2.883(5) 143.0 1_655
N2 H21 F16 0.90 2.25 2.994(5) 139.8 1_655
N2 H22 F8 0.90 2.07 2.891(5) 150.7 1_655
N2 H22 F10 0.90 2.34 2.904(5) 121.1 1_655
N2 H22 F12 0.90 2.37 2.992(5) 126.7 1_655
N3 H31 F18 0.90 1.74 2.626(5) 165.8 1_655
N4 H41 F20 0.90 1.77 2.626(5) 158.2 2_565
N6 H61 F15 0.90 1.88 2.735(5) 157.3 2_565
N8 H81 F13 0.90 2.12 2.879(7) 141.9 2_565
N5 H51 F12 0.90 1.79 2.674(5) 165.0 2_566
N8 H82 F2 0.90 2.16 2.745(8) 121.8 2_665
